data_4035814
loop_
_publ_author_name
'Gerus, Aleksandra'
'\'Slepokura, Katarzyna'
'Panek, Jaros\/law'
'Turek, Aleksandra'
'Lisowski, Jerzy'

_publ_section_title
;
 Chiral Cryptates Derived from a Hexaazamacrocycle.
;
_journal_issue 12
_journal_name_full 'The Journal of organic chemistry'
_journal_page_first 6748
_journal_page_last 6753
_journal_paper_doi 10.1021/acs.joc.8b00670
_journal_volume 83
_journal_year 2018
_chemical_absolute_configuration rmad
_chemical_formula_moiety 'C33 H47 N7, 4(Cl), 7(H2 O)'
_chemical_formula_sum 'C33 H61 Cl4 N7 O7'
_chemical_formula_weight 809.68
_space_group_crystal_system tetragonal
_space_group_IT_number 92
_space_group_name_Hall 'P 4abw 2nw'
_space_group_name_H-M_alt 'P 41 21 2'
_atom_sites_solution_hydrogens mixed
_atom_sites_solution_primary direct
_atom_sites_solution_secondary difmap
_audit_creation_method SHELXL-2014/7
_cell_angle_alpha 90
_cell_angle_beta 90
_cell_angle_gamma 90
_cell_formula_units_Z 8
_cell_length_a 12.559(3)
_cell_length_b 12.559(3)
_cell_length_c 56.211(9)
_cell_measurement_reflns_used 20635
_cell_measurement_temperature 100(2)
_cell_measurement_theta_max 68.93
_cell_measurement_theta_min 3.13
_cell_volume 8866(3)
_computing_cell_refinement 'CrysAlisPro 1.171.38.46 (Rigaku OD, 2015)'
_computing_data_collection 'CrysAlisPro 1.171.38.46 (Rigaku OD, 2015)'
_computing_data_reduction 'CrysAlisPro 1.171.38.46 (Rigaku OD, 2015)'
_computing_structure_refinement 'SHELXL-2014/7 (Sheldrick, 2015)'
_computing_structure_solution 'SHELXT-2014 (Sheldrick, 2015)'
_diffrn_ambient_temperature 100(2)
_diffrn_detector_area_resol_mean 8.1956
_diffrn_measured_fraction_theta_full 0.997
_diffrn_measured_fraction_theta_max 0.997
_diffrn_measurement_device_type 'Oxford Diffraction, Xcalibur PX, Onyx'
_diffrn_measurement_method 'omega scans'
_diffrn_radiation_type CuK\a
_diffrn_radiation_wavelength 1.5418
_diffrn_reflns_av_R_equivalents 0.1059
_diffrn_reflns_av_unetI/netI 0.0435
_diffrn_reflns_Laue_measured_fraction_full 0.997
_diffrn_reflns_Laue_measured_fraction_max 0.997
_diffrn_reflns_limit_h_max 15
_diffrn_reflns_limit_h_min -14
_diffrn_reflns_limit_k_max 15
_diffrn_reflns_limit_k_min -14
_diffrn_reflns_limit_l_max 67
_diffrn_reflns_limit_l_min -44
_diffrn_reflns_number 67941
_diffrn_reflns_point_group_measured_fraction_full 0.997
_diffrn_reflns_point_group_measured_fraction_max 0.997
_diffrn_reflns_theta_full 67.680
_diffrn_reflns_theta_max 67.954
_diffrn_reflns_theta_min 3.855
_diffrn_source 'Enhance (Cu) X-ray Source'
_exptl_absorpt_coefficient_mu 2.825
_exptl_absorpt_correction_T_max 0.594
_exptl_absorpt_correction_T_min 0.509
_exptl_absorpt_correction_type analytical
_exptl_absorpt_process_details
;
CrysAlisPro 1.171.38.46 (Rigaku Oxford Diffraction, 2015)
Analytical numeric absorption correction using a multifaceted crystal
			model based on expressions derived by R.C. Clark & J.S. Reid.
(Clark, R. C. & Reid, J. S. (1995). Acta Cryst. A51, 887-897)
Empirical absorption correction using spherical harmonics,
 implemented in SCALE3 ABSPACK scaling algorithm.
;
_exptl_crystal_colour colourless
_exptl_crystal_density_diffrn 1.213
_exptl_crystal_description block
_exptl_crystal_F_000 3456
_exptl_crystal_size_max 0.29
_exptl_crystal_size_mid 0.25
_exptl_crystal_size_min 0.24
_refine_diff_density_max 0.667
_refine_diff_density_min -0.490
_refine_diff_density_rms 0.112
_refine_ls_abs_structure_details
;
 Flack x determined using 2854 quotients [(I+)-(I-)]/[(I+)+(I-)]
 (Parsons, Flack and Wagner, Acta Cryst. B69 (2013) 249-259).
;
_refine_ls_abs_structure_Flack 0.084(8)
_refine_ls_extinction_method none
_refine_ls_goodness_of_fit_ref 1.080
_refine_ls_hydrogen_treatment constr
_refine_ls_matrix_type full
_refine_ls_number_parameters 499
_refine_ls_number_reflns 8044
_refine_ls_number_restraints 7
_refine_ls_restrained_S_all 1.079
_refine_ls_R_factor_all 0.1052
_refine_ls_R_factor_gt 0.1027
_refine_ls_shift/su_max 0.000
_refine_ls_shift/su_mean 0.000
_refine_ls_structure_factor_coef Fsqd
_refine_ls_weighting_details 'w=1/[\s^2^(Fo^2^)+(0.1458P)^2^+28.6489P] where P=(Fo^2^+2Fc^2^)/3'
_refine_ls_weighting_scheme calc
_refine_ls_wR_factor_gt 0.2799
_refine_ls_wR_factor_ref 0.2819
_reflns_Friedel_coverage 0.705
_reflns_Friedel_fraction_full 0.998
_reflns_Friedel_fraction_max 0.997
_reflns_number_gt 7715
_reflns_number_total 8044
_reflns_threshold_expression 'I > 2\s(I)'
_cod_data_source_file jo8b00670_si_002.cif
_cod_data_source_block (R-5)Cl4.7H2O_(pknhclab)
_cod_original_cell_volume 8866(4)
_cod_database_code 4035814
_shelx_shelxl_version_number 2014/7
_shelx_space_group_comment
;
The symmetry employed for this shelxl refinement is uniquely defined
by the following loop, which should always be used as a source of
symmetry information in preference to the above space-group names.
They are only intended as comments.
;
_shelx_estimated_absorpt_t_min 0.495
_shelx_estimated_absorpt_t_max 0.550

loop_
_space_group_symop_operation_xyz
'x, y, z'
'-x, -y, z+1/2'
'-y+1/2, x+1/2, z+1/4'
'y+1/2, -x+1/2, z+3/4'
'-x+1/2, y+1/2, -z+1/4'
'x+1/2, -y+1/2, -z+3/4'
'y, x, -z'
'-y, -x, -z+1/2'

loop_
_atom_site_label
_atom_site_type_symbol
_atom_site_fract_x
_atom_site_fract_y
_atom_site_fract_z
_atom_site_U_iso_or_equiv
_atom_site_adp_type
_atom_site_occupancy
_atom_site_site_symmetry_order
_atom_site_calc_flag
_atom_site_refinement_flags_posn
_atom_site_refinement_flags_adp
_atom_site_refinement_flags_occupancy
_atom_site_disorder_assembly
_atom_site_disorder_group
N1 N 0.5223(6) 1.0633(6) 0.13554(14) 0.0433(17) Uani 1 1 d . . . . .
N2 N 0.4236(6) 0.9149(6) 0.16335(13) 0.0393(16) Uani 1 1 d D . . . .
H2N H 0.4580 0.8935 0.1480 0.047 Uiso 1 1 d DR U . . .
N3 N 0.4785(6) 0.6809(6) 0.15383(13) 0.0419(16) Uani 1 1 d D . . . .
H3NA H 0.4138 0.6862 0.1466 0.050 Uiso 1 1 d DR U . . .
H3NB H 0.5041 0.7379 0.1456 0.050 Uiso 1 1 d DR U . . .
N4 N 0.5226(6) 0.6271(6) 0.10972(13) 0.0421(17) Uani 1 1 d . . . . .
N5 N 0.4237(6) 0.7764(6) 0.08216(13) 0.0421(17) Uani 1 1 d D . . . .
H5N H 0.4535 0.7917 0.0983 0.050 Uiso 1 1 d DR U . . .
N6 N 0.4800(6) 1.0088(6) 0.09152(14) 0.0455(18) Uani 1 1 d D . . . .
H6NA H 0.4093 1.0231 0.0930 0.055 Uiso 1 1 d DR U . . .
H6NB H 0.4821 0.9545 0.1022 0.055 Uiso 1 1 d DR U . . .
N7 N 0.3150(5) 0.8453(6) 0.12292(13) 0.0390(16) Uani 1 1 d . . . . .
C1 C 0.5754(7) 1.1239(6) 0.11977(17) 0.041(2) Uani 1 1 d . . . . .
C2 C 0.6491(8) 1.1985(8) 0.12682(19) 0.049(2) Uani 1 1 d . . . . .
H2A H 0.6859 1.2404 0.1154 0.059 Uiso 1 1 calc R U . . .
C3 C 0.6685(8) 1.2113(8) 0.1505(2) 0.051(2) Uani 1 1 d . . . . .
H3A H 0.7169 1.2643 0.1558 0.061 Uiso 1 1 calc R U . . .
C4 C 0.6171(8) 1.1464(8) 0.1669(2) 0.051(2) Uani 1 1 d . . . . .
H4 H 0.6306 1.1525 0.1835 0.061 Uiso 1 1 calc R U . . .
C5 C 0.5455(7) 1.0723(7) 0.15810(18) 0.045(2) Uani 1 1 d . . . . .
C6 C 0.4986(9) 0.9912(8) 0.17547(19) 0.053(2) Uani 1 1 d . . . . .
H6C H 0.5572 0.9505 0.1830 0.064 Uiso 1 1 calc R U . . .
H6D H 0.4599 1.0293 0.1882 0.064 Uiso 1 1 calc R U . . .
C7 C 0.3959(8) 0.8184(7) 0.17945(16) 0.044(2) Uani 1 1 d . . . . .
H7 H 0.3271 0.7886 0.1734 0.053 Uiso 1 1 calc R U . . .
C8 C 0.3754(10) 0.8567(8) 0.20494(17) 0.053(2) Uani 1 1 d . . . . .
H8A H 0.4421 0.8852 0.2119 0.064 Uiso 1 1 calc R U . . .
H8B H 0.3218 0.9145 0.2048 0.064 Uiso 1 1 calc R U . . .
C9 C 0.3353(10) 0.7641(9) 0.21992(18) 0.059(3) Uani 1 1 d . . . . .
H9A H 0.3194 0.7889 0.2363 0.071 Uiso 1 1 calc R U . . .
H9B H 0.2689 0.7353 0.2129 0.071 Uiso 1 1 calc R U . . .
C10 C 0.4192(11) 0.6780(9) 0.22074(18) 0.062(3) Uani 1 1 d . . . . .
H10A H 0.3931 0.6178 0.2305 0.074 Uiso 1 1 calc R U . . .
H10B H 0.4844 0.7063 0.2283 0.074 Uiso 1 1 calc R U . . .
C11 C 0.4458(9) 0.6383(8) 0.19586(17) 0.051(2) Uani 1 1 d . . . . .
H11A H 0.3834 0.5999 0.1894 0.062 Uiso 1 1 calc R U . . .
H11B H 0.5054 0.5869 0.1969 0.062 Uiso 1 1 calc R U . . .
C12 C 0.4770(7) 0.7283(7) 0.17850(16) 0.043(2) Uani 1 1 d . . . . .
H12 H 0.5493 0.7561 0.1826 0.051 Uiso 1 1 calc R U . . .
C13 C 0.5481(8) 0.5877(8) 0.15138(18) 0.052(2) Uani 1 1 d . . . . .
H13A H 0.5122 0.5243 0.1581 0.062 Uiso 1 1 calc R U . . .
H13B H 0.6147 0.5997 0.1604 0.062 Uiso 1 1 calc R U . . .
C14 C 0.5743(7) 0.5679(7) 0.12542(18) 0.045(2) Uani 1 1 d . . . . .
C15 C 0.6511(7) 0.4941(7) 0.11901(17) 0.044(2) Uani 1 1 d . . . . .
H15 H 0.6873 0.4531 0.1307 0.052 Uiso 1 1 calc R U . . .
C16 C 0.6735(7) 0.4817(7) 0.09477(17) 0.046(2) Uani 1 1 d . . . . .
H16 H 0.7242 0.4307 0.0896 0.055 Uiso 1 1 calc R U . . .
C17 C 0.6203(8) 0.5456(7) 0.07844(18) 0.047(2) Uani 1 1 d . . . . .
H17 H 0.6331 0.5382 0.0619 0.057 Uiso 1 1 calc R U . . .
C18 C 0.5480(7) 0.6204(7) 0.08688(17) 0.044(2) Uani 1 1 d . . . . .
C19 C 0.4988(8) 0.7003(8) 0.06976(17) 0.047(2) Uani 1 1 d . . . . .
H19A H 0.5562 0.7415 0.0620 0.056 Uiso 1 1 calc R U . . .
H19B H 0.4594 0.6615 0.0572 0.056 Uiso 1 1 calc R U . . .
C20 C 0.3926(7) 0.8720(7) 0.06634(16) 0.043(2) Uani 1 1 d . . . . .
H20 H 0.3241 0.9012 0.0726 0.052 Uiso 1 1 calc R U . . .
C21 C 0.3724(8) 0.8348(9) 0.04067(16) 0.053(2) Uani 1 1 d . . . . .
H21A H 0.4392 0.8064 0.0338 0.063 Uiso 1 1 calc R U . . .
H21B H 0.3189 0.7769 0.0407 0.063 Uiso 1 1 calc R U . . .
C22 C 0.3323(10) 0.9270(12) 0.02538(19) 0.067(3) Uani 1 1 d . . . . .
H22A H 0.2647 0.9546 0.0320 0.081 Uiso 1 1 calc R U . . .
H22B H 0.3186 0.9016 0.0090 0.081 Uiso 1 1 calc R U . . .
C23 C 0.4161(10) 1.0164(12) 0.0249(2) 0.074(4) Uani 1 1 d . . . . .
H23A H 0.4816 0.9904 0.0170 0.088 Uiso 1 1 calc R U . . .
H23B H 0.3885 1.0774 0.0156 0.088 Uiso 1 1 calc R U . . .
C24 C 0.4416(10) 1.0518(9) 0.04960(18) 0.058(3) Uani 1 1 d . . . . .
H24A H 0.3785 1.0885 0.0563 0.069 Uiso 1 1 calc R U . . .
H24B H 0.5002 1.1044 0.0488 0.069 Uiso 1 1 calc R U . . .
C25 C 0.4740(8) 0.9625(8) 0.06661(16) 0.048(2) Uani 1 1 d . . . . .
H25 H 0.5454 0.9343 0.0619 0.058 Uiso 1 1 calc R U . . .
C26 C 0.5492(8) 1.1059(8) 0.09379(18) 0.051(2) Uani 1 1 d . . . . .
H26A H 0.5114 1.1688 0.0873 0.061 Uiso 1 1 calc R U . . .
H26B H 0.6156 1.0959 0.0846 0.061 Uiso 1 1 calc R U . . .
C27 C 0.3225(7) 0.9686(7) 0.15623(17) 0.043(2) Uani 1 1 d . . . . .
H27A H 0.3392 1.0375 0.1485 0.051 Uiso 1 1 calc R U . . .
H27B H 0.2792 0.9831 0.1706 0.051 Uiso 1 1 calc R U . . .
C28 C 0.2598(7) 0.9004(7) 0.13931(17) 0.0418(19) Uani 1 1 d . . . . .
C29 C 0.1478(8) 0.8982(8) 0.14036(19) 0.048(2) Uani 1 1 d . . . . .
H29 H 0.1108 0.9333 0.1528 0.057 Uiso 1 1 calc R U . . .
C30 C 0.0933(8) 0.8445(7) 0.12306(19) 0.050(2) Uani 1 1 d . . . . .
H30 H 0.0176 0.8443 0.1231 0.060 Uiso 1 1 calc R U . . .
C31 C 0.1492(7) 0.7898(7) 0.10534(19) 0.047(2) Uani 1 1 d . . . . .
H31 H 0.1124 0.7551 0.0928 0.056 Uiso 1 1 calc R U . . .
C32 C 0.2587(7) 0.7874(6) 0.10648(16) 0.0380(18) Uani 1 1 d . . . . .
C33 C 0.3229(8) 0.7220(8) 0.08974(17) 0.046(2) Uani 1 1 d . . . . .
H33A H 0.2795 0.7060 0.0755 0.055 Uiso 1 1 calc R U . . .
H33B H 0.3410 0.6535 0.0975 0.055 Uiso 1 1 calc R U . . .
Cl1 Cl 0.60584(16) 0.84515(16) 0.12367(4) 0.0403(5) Uani 1 1 d . . . . .
Cl2 Cl 0.25460(17) 1.09972(17) 0.10047(4) 0.0441(5) Uani 1 1 d . . . . .
Cl3 Cl 0.6981(5) 0.8642(7) 0.20963(12) 0.043(2) Uani 0.414(13) 1 d . . P A 1
O1W O 0.7235(18) 0.8333(17) 0.2050(3) 0.017(5) Uiso 0.293(6) 1 d . . P A 2
O1X O 0.760(2) 0.768(2) 0.1909(4) 0.053(6) Uiso 0.293(6) 1 d . . P A 3
Cl4 Cl 0.3819(3) 1.1773(3) 0.21037(7) 0.0435(14) Uani 0.578(10) 1 d . . P B 1
O2W O 0.3845(9) 1.2400(11) 0.2019(2) 0.024(3) Uiso 0.422(10) 1 d . . P B 2
Cl5 Cl 0.1076(4) 0.9560(7) 0.20580(11) 0.0334(18) Uani 0.401(14) 1 d . . P C 1
O3W O 0.1146(7) 0.9946(10) 0.20853(16) 0.014(2) Uiso 0.599(14) 1 d . . P C 2
Cl6 Cl 0.7346(3) 0.4556(4) 0.18753(7) 0.0548(14) Uani 0.607(9) 1 d . . P D 1
O4W O 0.7701(11) 0.3506(11) 0.2025(2) 0.033(3) Uiso 0.393(9) 1 d . . P D 2
O5W O 0.825(2) 0.316(2) 0.2253(4) 0.048(6) Uiso 0.25 1 d . . P E 3
O6W O 0.666(4) 1.177(4) 0.2408(9) 0.113(15) Uiso 0.25 1 d . . P F 4
O7W O 0.4648(16) 0.4196(15) 0.2475(3) 0.078(5) Uiso 0.5 1 d . . P G -1
O8W O 0.7220(11) 0.6199(11) 0.2265(2) 0.049(3) Uiso 0.5 1 d . . P H 5
O9W O 0.5146(16) 1.3793(16) 0.2050(4) 0.077(5) Uiso 0.5 1 d . . P I 6
O10W O 0.9650(12) 0.7393(11) 0.2550(2) 0.047(4) Uiso 0.50(2) 1 d . . P J 1
O10X O 0.9330(10) 0.8035(10) 0.2148(2) 0.042(4) Uiso 0.50(2) 1 d . . P J 2
O11W O 0.759(2) 1.021(2) 0.2432(5) 0.053(6) Uiso 0.25 1 d . . P K 7
O12W O 0.611(2) 1.104(2) 0.2321(5) 0.053(6) Uiso 0.25 1 d . . P L 8
O13W O 0.401(2) 1.132(2) 0.2475(5) 0.053(6) Uiso 0.25 1 d . . P M 9
O14W O 0.709(3) 0.927(3) 0.2200(6) 0.064(8) Uiso 0.25 1 d . . P N 10
O15W O 0.536(3) 1.392(3) 0.2184(6) 0.060(7) Uiso 0.25 1 d . . P O 11
O16W O 0.976(3) 0.803(3) 0.2024(7) 0.079(10) Uiso 0.25 1 d . . P P 9
O17W O 1.011(3) 0.743(3) 0.2467(6) 0.058(7) Uiso 0.25 1 d . . P Q 13
O18W O 0.942(3) 1.058(3) 0.2500 0.18(2) Uiso 0.5 2 d S . P R 14

loop_
_atom_site_aniso_label
_atom_site_aniso_U_11
_atom_site_aniso_U_22
_atom_site_aniso_U_33
_atom_site_aniso_U_23
_atom_site_aniso_U_13
_atom_site_aniso_U_12
N1 0.032(4) 0.036(4) 0.061(5) 0.010(3) 0.014(3) -0.005(3)
N2 0.034(4) 0.033(4) 0.050(4) 0.008(3) 0.009(3) -0.002(3)
N3 0.039(4) 0.036(4) 0.050(4) 0.006(3) 0.008(3) 0.006(3)
N4 0.032(4) 0.042(4) 0.052(4) 0.002(3) 0.009(3) -0.006(3)
N5 0.037(4) 0.044(4) 0.045(4) 0.006(3) 0.006(3) 0.009(3)
N6 0.041(4) 0.041(4) 0.054(4) 0.008(3) 0.011(3) -0.005(3)
N7 0.026(3) 0.038(4) 0.054(4) 0.008(3) 0.012(3) 0.005(3)
C1 0.033(4) 0.023(4) 0.068(6) 0.009(4) 0.009(4) -0.003(3)
C2 0.039(5) 0.038(5) 0.071(6) -0.001(4) 0.014(5) -0.004(4)
C3 0.040(5) 0.037(5) 0.076(7) 0.005(5) 0.003(5) 0.000(4)
C4 0.044(5) 0.038(5) 0.071(6) 0.003(4) 0.008(5) -0.002(4)
C5 0.036(5) 0.033(5) 0.067(6) 0.008(4) 0.012(4) -0.004(4)
C6 0.059(6) 0.044(5) 0.057(5) 0.004(4) 0.010(5) -0.008(5)
C7 0.045(5) 0.043(5) 0.045(4) 0.009(4) 0.016(4) -0.005(4)
C8 0.070(7) 0.044(5) 0.046(5) 0.004(4) 0.014(5) -0.006(5)
C9 0.071(7) 0.062(7) 0.044(5) 0.004(5) 0.017(5) -0.020(6)
C10 0.091(9) 0.044(6) 0.049(5) 0.002(4) 0.008(5) -0.015(6)
C11 0.062(6) 0.041(5) 0.052(5) 0.009(4) 0.001(4) -0.012(4)
C12 0.037(5) 0.039(5) 0.052(5) 0.002(4) 0.007(4) -0.015(4)
C13 0.046(5) 0.049(6) 0.060(6) 0.004(5) 0.006(4) 0.007(4)
C14 0.035(4) 0.041(5) 0.058(5) 0.005(4) 0.008(4) -0.007(4)
C15 0.039(5) 0.027(4) 0.065(5) 0.004(4) 0.004(4) -0.011(3)
C16 0.032(4) 0.036(5) 0.069(6) -0.007(4) 0.010(4) 0.003(3)
C17 0.049(5) 0.033(5) 0.059(5) -0.003(4) 0.008(4) 0.005(4)
C18 0.031(4) 0.040(5) 0.060(5) 0.001(4) 0.002(4) 0.004(4)
C19 0.036(5) 0.050(5) 0.055(5) 0.006(4) 0.009(4) 0.008(4)
C20 0.039(5) 0.040(5) 0.050(5) 0.008(4) 0.008(4) 0.008(4)
C21 0.045(5) 0.067(7) 0.045(5) -0.001(4) 0.004(4) 0.003(5)
C22 0.058(7) 0.097(10) 0.047(5) 0.010(6) 0.002(5) 0.012(6)
C23 0.063(7) 0.100(10) 0.058(6) 0.028(7) 0.009(5) 0.009(7)
C24 0.060(6) 0.061(6) 0.052(5) 0.019(5) 0.010(5) 0.001(5)
C25 0.037(5) 0.057(6) 0.050(5) 0.017(4) 0.008(4) -0.010(4)
C26 0.047(5) 0.045(5) 0.061(5) 0.011(4) 0.016(4) -0.003(4)
C27 0.033(4) 0.035(4) 0.060(5) 0.002(4) 0.013(4) 0.006(3)
C28 0.039(5) 0.029(4) 0.058(5) 0.005(4) 0.011(4) 0.003(3)
C29 0.036(5) 0.039(5) 0.067(6) 0.001(4) 0.015(4) -0.004(4)
C30 0.037(5) 0.032(4) 0.080(7) 0.011(4) 0.012(5) -0.004(4)
C31 0.032(5) 0.036(5) 0.072(6) 0.008(4) 0.006(4) 0.002(4)
C32 0.035(4) 0.026(4) 0.053(5) 0.007(3) 0.006(4) 0.002(3)
C33 0.042(5) 0.041(5) 0.054(5) 0.007(4) 0.011(4) 0.007(4)
Cl1 0.0299(9) 0.0396(11) 0.0515(11) 0.0068(9) 0.0080(8) 0.0005(8)
Cl2 0.0403(11) 0.0373(11) 0.0547(11) 0.0014(9) 0.0084(9) 0.0042(9)
Cl3 0.033(3) 0.050(4) 0.047(3) 0.013(3) -0.002(2) -0.009(3)
Cl4 0.035(2) 0.045(3) 0.051(2) 0.0006(17) 0.0103(14) -0.0034(14)
Cl5 0.028(3) 0.030(4) 0.043(3) 0.001(2) 0.0074(19) 0.000(2)
Cl6 0.033(2) 0.084(3) 0.047(2) -0.0025(19) 0.0086(15) 0.0055(18)

loop_
_atom_type_symbol
_atom_type_description
_atom_type_scat_dispersion_real
_atom_type_scat_dispersion_imag
_atom_type_scat_source
C C 0.0181 0.0091 'International Tables Vol C Tables 4.2.6.8 and 6.1.1.4'
H H 0.0000 0.0000 'International Tables Vol C Tables 4.2.6.8 and 6.1.1.4'
N N 0.0311 0.0180 'International Tables Vol C Tables 4.2.6.8 and 6.1.1.4'
O O 0.0492 0.0322 'International Tables Vol C Tables 4.2.6.8 and 6.1.1.4'
Cl Cl 0.3639 0.7018 'International Tables Vol C Tables 4.2.6.8 and 6.1.1.4'

loop_
_geom_angle_atom_site_label_1
_geom_angle_atom_site_label_2
_geom_angle_atom_site_label_3
_geom_angle
C5 N1 C1 118.7(8)
C27 N2 C6 111.5(7)
C27 N2 C7 108.6(7)
C6 N2 C7 111.9(7)
C27 N2 H2N 105.0
C6 N2 H2N 106.8
C7 N2 H2N 112.9
C13 N3 C12 114.1(7)
C13 N3 H3NA 123.3
C12 N3 H3NA 111.6
C13 N3 H3NB 111.7
C12 N3 H3NB 99.1
H3NA N3 H3NB 91.9
C14 N4 C18 119.4(8)
C33 N5 C19 111.7(7)
C33 N5 C20 107.7(7)
C19 N5 C20 112.5(7)
C33 N5 H5N 98.4
C19 N5 H5N 107.8
C20 N5 H5N 117.8
C26 N6 C25 114.7(7)
C26 N6 H6NA 113.3
C25 N6 H6NA 96.2
C26 N6 H6NB 122.4
C25 N6 H6NB 109.0
H6NA N6 H6NB 96.7
C28 N7 C32 117.9(7)
N1 C1 C2 122.0(9)
N1 C1 C26 116.3(8)
C2 C1 C26 121.7(8)
C3 C2 C1 118.8(9)
C3 C2 H2A 120.6
C1 C2 H2A 120.6
C2 C3 C4 119.8(9)
C2 C3 H3A 120.1
C4 C3 H3A 120.1
C5 C4 C3 117.3(10)
C5 C4 H4 121.4
C3 C4 H4 121.4
N1 C5 C4 123.4(9)
N1 C5 C6 118.5(8)
C4 C5 C6 118.0(9)
N2 C6 C5 112.1(8)
N2 C6 H6C 109.2
C5 C6 H6C 109.2
N2 C6 H6D 109.2
C5 C6 H6D 109.2
H6C C6 H6D 107.9
C12 C7 C8 112.2(8)
C12 C7 N2 114.2(7)
C8 C7 N2 109.7(7)
C12 C7 H7 106.8
C8 C7 H7 106.8
N2 C7 H7 106.8
C9 C8 C7 109.4(8)
C9 C8 H8A 109.8
C7 C8 H8A 109.8
C9 C8 H8B 109.8
C7 C8 H8B 109.8
H8A C8 H8B 108.2
C10 C9 C8 109.5(9)
C10 C9 H9A 109.8
C8 C9 H9A 109.8
C10 C9 H9B 109.8
C8 C9 H9B 109.8
H9A C9 H9B 108.2
C9 C10 C11 111.1(9)
C9 C10 H10A 109.4
C11 C10 H10A 109.4
C9 C10 H10B 109.4
C11 C10 H10B 109.4
H10A C10 H10B 108.0
C10 C11 C12 113.4(8)
C10 C11 H11A 108.9
C12 C11 H11A 108.9
C10 C11 H11B 108.9
C12 C11 H11B 108.9
H11A C11 H11B 107.7
N3 C12 C7 109.5(8)
N3 C12 C11 107.1(7)
C7 C12 C11 110.6(8)
N3 C12 H12 109.9
C7 C12 H12 109.9
C11 C12 H12 109.9
N3 C13 C14 110.5(8)
N3 C13 H13A 109.6
C14 C13 H13A 109.6
N3 C13 H13B 109.6
C14 C13 H13B 109.6
H13A C13 H13B 108.1
N4 C14 C15 122.9(9)
N4 C14 C13 116.3(8)
C15 C14 C13 120.7(9)
C14 C15 C16 117.8(9)
C14 C15 H15 121.1
C16 C15 H15 121.1
C17 C16 C15 118.8(8)
C17 C16 H16 120.6
C15 C16 H16 120.6
C18 C17 C16 118.6(9)
C18 C17 H17 120.7
C16 C17 H17 120.7
N4 C18 C17 122.1(9)
N4 C18 C19 118.2(8)
C17 C18 C19 119.7(8)
N5 C19 C18 112.3(7)
N5 C19 H19A 109.2
C18 C19 H19A 109.2
N5 C19 H19B 109.2
C18 C19 H19B 109.2
H19A C19 H19B 107.9
C25 C20 C21 110.2(8)
C25 C20 N5 113.8(8)
C21 C20 N5 110.3(8)
C25 C20 H20 107.4
C21 C20 H20 107.4
N5 C20 H20 107.4
C22 C21 C20 110.7(9)
C22 C21 H21A 109.5
C20 C21 H21A 109.5
C22 C21 H21B 109.5
C20 C21 H21B 109.5
H21A C21 H21B 108.1
C21 C22 C23 109.8(10)
C21 C22 H22A 109.7
C23 C22 H22A 109.7
C21 C22 H22B 109.7
C23 C22 H22B 109.7
H22A C22 H22B 108.2
C24 C23 C22 110.4(9)
C24 C23 H23A 109.6
C22 C23 H23A 109.6
C24 C23 H23B 109.6
C22 C23 H23B 109.6
H23A C23 H23B 108.1
C23 C24 C25 114.9(10)
C23 C24 H24A 108.6
C25 C24 H24A 108.6
C23 C24 H24B 108.6
C25 C24 H24B 108.6
H24A C24 H24B 107.5
N6 C25 C20 109.1(7)
N6 C25 C24 108.0(8)
C20 C25 C24 111.2(8)
N6 C25 H25 109.5
C20 C25 H25 109.5
C24 C25 H25 109.5
N6 C26 C1 109.2(7)
N6 C26 H26A 109.8
C1 C26 H26A 109.8
N6 C26 H26B 109.8
C1 C26 H26B 109.8
H26A C26 H26B 108.3
N2 C27 C28 111.0(7)
N2 C27 H27A 109.4
C28 C27 H27A 109.4
N2 C27 H27B 109.4
C28 C27 H27B 109.4
H27A C27 H27B 108.0
N7 C28 C29 122.3(9)
N7 C28 C27 117.2(8)
C29 C28 C27 120.5(8)
C30 C29 C28 118.7(9)
C30 C29 H29 120.7
C28 C29 H29 120.7
C29 C30 C31 119.8(9)
C29 C30 H30 120.1
C31 C30 H30 120.1
C32 C31 C30 118.6(10)
C32 C31 H31 120.7
C30 C31 H31 120.7
N7 C32 C31 122.2(8)
N7 C32 C33 116.1(8)
C31 C32 C33 121.6(9)
C32 C33 N5 112.7(8)
C32 C33 H33A 109.1
N5 C33 H33A 109.1
C32 C33 H33B 109.1
N5 C33 H33B 109.1
H33A C33 H33B 107.8

loop_
_geom_bond_atom_site_label_1
_geom_bond_atom_site_label_2
_geom_bond_distance
N1 C5 1.306(13)
N1 C1 1.345(11)
N2 C27 1.492(11)
N2 C6 1.507(13)
N2 C7 1.552(10)
N2 H2N 1.0002
N3 C13 1.467(12)
N3 C12 1.509(12)
N3 H3NA 0.9101
N3 H3NB 0.9101
N4 C14 1.324(12)
N4 C18 1.326(12)
N5 C33 1.500(12)
N5 C19 1.513(11)
N5 C20 1.544(11)
N5 H5N 1.0001
N6 C26 1.503(13)
N6 C25 1.518(13)
N6 H6NA 0.9102
N6 H6NB 0.9102
N7 C28 1.344(11)
N7 C32 1.372(12)
C1 C2 1.376(13)
C1 C26 1.514(14)
C2 C3 1.365(15)
C2 H2A 0.9500
C3 C4 1.388(14)
C3 H3A 0.9500
C4 C5 1.386(14)
C4 H4 0.9500
C5 C6 1.529(13)
C6 H6C 0.9900
C6 H6D 0.9900
C7 C12 1.523(14)
C7 C8 1.533(13)
C7 H7 1.0000
C8 C9 1.523(13)
C8 H8A 0.9900
C8 H8B 0.9900
C9 C10 1.510(18)
C9 H9A 0.9900
C9 H9B 0.9900
C10 C11 1.522(14)
C10 H10A 0.9900
C10 H10B 0.9900
C11 C12 1.544(12)
C11 H11A 0.9900
C11 H11B 0.9900
C12 H12 1.0000
C13 C14 1.517(14)
C13 H13A 0.9900
C13 H13B 0.9900
C14 C15 1.386(13)
C15 C16 1.400(13)
C15 H15 0.9500
C16 C17 1.390(14)
C16 H16 0.9500
C17 C18 1.390(12)
C17 H17 0.9500
C18 C19 1.522(13)
C19 H19A 0.9900
C19 H19B 0.9900
C20 C25 1.528(13)
C20 C21 1.538(13)
C20 H20 1.0000
C21 C22 1.527(16)
C21 H21A 0.9900
C21 H21B 0.9900
C22 C23 1.54(2)
C22 H22A 0.9900
C22 H22B 0.9900
C23 C24 1.492(17)
C23 H23A 0.9900
C23 H23B 0.9900
C24 C25 1.529(14)
C24 H24A 0.9900
C24 H24B 0.9900
C25 H25 1.0000
C26 H26A 0.9900
C26 H26B 0.9900
C27 C28 1.503(13)
C27 H27A 0.9900
C27 H27B 0.9900
C28 C29 1.408(13)
C29 C30 1.367(15)
C29 H29 0.9500
C30 C31 1.399(14)
C30 H30 0.9500
C31 C32 1.378(13)
C31 H31 0.9500
C32 C33 1.486(12)
C33 H33A 0.9900
C33 H33B 0.9900

loop_
_geom_hbond_atom_site_label_D
_geom_hbond_atom_site_label_H
_geom_hbond_atom_site_label_A
_geom_hbond_distance_DH
_geom_hbond_distance_HA
_geom_hbond_distance_DA
_geom_hbond_angle_DHA
_geom_hbond_site_symmetry_A
N2 H2N Cl1 1.00 2.39 3.314(7) 154.0 .
N3 H3NA Cl2 0.91 2.38 3.109(8) 136.8 5_545
N3 H3NB Cl1 0.91 2.23 3.112(8) 163.3 .
N5 H5N Cl1 1.00 2.48 3.380(8) 149.7 .
N6 H6NA Cl2 0.91 2.21 3.094(8) 164.1 .
N6 H6NB Cl1 0.91 2.40 3.160(8) 141.2 .
C6 H6C Cl3 0.99 2.56 3.537(13) 168.9 .
C6 H6D Cl4 0.99 2.44 3.385(12) 159.2 .
C7 H7 Cl2 1.00 2.91 3.734(10) 139.9 5_545
C8 H8B Cl5 0.99 2.74 3.588(13) 143.8 .
C11 H11A Cl2 0.99 2.83 3.654(11) 141.0 5_545
C12 H12 Cl3 1.00 2.76 3.699(11) 155.9 .
C13 H13B Cl6 0.99 2.80 3.517(11) 129.4 .
C19 H19B Cl5 0.99 2.81 3.642(13) 142.0 5_545
C19 H19B O3W 0.99 2.46 3.351(15) 150.0 5_545
C21 H21B Cl4 0.99 2.82 3.757(12) 159.1 5_545
C24 H24B O16W 0.99 2.52 3.32(4) 138.6 5_655
C25 H25 Cl6 1.00 2.78 3.668(10) 148.9 5_655
C26 H26B Cl6 0.99 2.86 3.747(11) 149.3 5_655
C31 H31 O2W 0.95 2.52 3.304(16) 140.2 5_545
C33 H33A Cl4 0.99 2.88 3.855(11) 168.3 5_545
C33 H33A O2W 0.99 2.61 3.508(15) 151.6 5_545

loop_
_geom_torsion_atom_site_label_1
_geom_torsion_atom_site_label_2
_geom_torsion_atom_site_label_3
_geom_torsion_atom_site_label_4
_geom_torsion
C5 N1 C1 C2 -3.4(14)
C5 N1 C1 C26 177.0(8)
N1 C1 C2 C3 -0.1(14)
C26 C1 C2 C3 179.5(9)
C1 C2 C3 C4 2.6(15)
C2 C3 C4 C5 -1.6(14)
C1 N1 C5 C4 4.5(14)
C1 N1 C5 C6 -170.1(9)
C3 C4 C5 N1 -2.1(15)
C3 C4 C5 C6 172.6(9)
C27 N2 C6 C5 -70.9(10)
C7 N2 C6 C5 167.3(8)
N1 C5 C6 N2 -4.1(13)
C4 C5 C6 N2 -179.1(9)
C27 N2 C7 C12 152.2(8)
C6 N2 C7 C12 -84.4(10)
C27 N2 C7 C8 -80.9(10)
C6 N2 C7 C8 42.6(11)
C12 C7 C8 C9 -58.8(12)
N2 C7 C8 C9 173.2(9)
C7 C8 C9 C10 61.5(12)
C8 C9 C10 C11 -59.2(12)
C9 C10 C11 C12 53.5(13)
C13 N3 C12 C7 -175.5(7)
C13 N3 C12 C11 -55.5(10)
C8 C7 C12 N3 169.6(7)
N2 C7 C12 N3 -64.7(10)
C8 C7 C12 C11 51.8(10)
N2 C7 C12 C11 177.4(7)
C10 C11 C12 N3 -168.4(9)
C10 C11 C12 C7 -49.1(12)
C12 N3 C13 C14 -161.0(7)
C18 N4 C14 C15 -3.5(13)
C18 N4 C14 C13 174.3(8)
N3 C13 C14 N4 -7.5(12)
N3 C13 C14 C15 170.4(8)
N4 C14 C15 C16 -0.5(13)
C13 C14 C15 C16 -178.3(8)
C14 C15 C16 C17 1.7(13)
C15 C16 C17 C18 1.0(14)
C14 N4 C18 C17 6.5(14)
C14 N4 C18 C19 -171.3(8)
C16 C17 C18 N4 -5.2(15)
C16 C17 C18 C19 172.6(9)
C33 N5 C19 C18 -71.2(10)
C20 N5 C19 C18 167.5(8)
N4 C18 C19 N5 -1.2(12)
C17 C18 C19 N5 -179.0(9)
C33 N5 C20 C25 153.1(8)
C19 N5 C20 C25 -83.4(10)
C33 N5 C20 C21 -82.5(9)
C19 N5 C20 C21 41.0(10)
C25 C20 C21 C22 -58.4(11)
N5 C20 C21 C22 175.1(8)
C20 C21 C22 C23 60.2(12)
C21 C22 C23 C24 -56.6(13)
C22 C23 C24 C25 53.1(14)
C26 N6 C25 C20 -174.1(8)
C26 N6 C25 C24 -53.2(11)
C21 C20 C25 N6 171.5(8)
N5 C20 C25 N6 -64.0(10)
C21 C20 C25 C24 52.5(11)
N5 C20 C25 C24 176.9(8)
C23 C24 C25 N6 -171.2(9)
C23 C24 C25 C20 -51.5(12)
C25 N6 C26 C1 -163.0(8)
N1 C1 C26 N6 -9.3(11)
C2 C1 C26 N6 171.0(8)
C6 N2 C27 C28 166.6(7)
C7 N2 C27 C28 -69.7(9)
C32 N7 C28 C29 1.5(12)
C32 N7 C28 C27 -176.4(7)
N2 C27 C28 N7 -38.4(11)
N2 C27 C28 C29 143.7(8)
N7 C28 C29 C30 -4.9(14)
C27 C28 C29 C30 172.9(8)
C28 C29 C30 C31 2.4(14)
C29 C30 C31 C32 3.1(13)
C28 N7 C32 C31 4.4(12)
C28 N7 C32 C33 -176.0(8)
C30 C31 C32 N7 -6.7(13)
C30 C31 C32 C33 173.7(8)
N7 C32 C33 N5 -37.8(11)
C31 C32 C33 N5 141.8(9)
C19 N5 C33 C32 167.3(8)
C20 N5 C33 C32 -68.7(9)
